data_7063136
loop_
_publ_author_name
'Zou, Jie'
'Pan, Yi'
'Zhang, Di'
'Zhang, Jie'
'Chen, Weilong'
'Sun, Hongyan'
'Lau, Kai-Chung'
'Luo, Jingdong'

_publ_section_title
;
 From byproducts to NLO-active dyes: catalyst-free transfer hydrogenation
 in the modular synthesis of merocyanines
;
_journal_issue 19
_journal_name_full 'New Journal of Chemistry'
_journal_page_first 8578
_journal_page_last 8588
_journal_paper_doi 10.1039/D4NJ00820K
_journal_volume 48
_journal_year 2024
_chemical_formula_sum 'C40 H44 Cl4 N4 O2'
_chemical_formula_weight 754.59
_space_group_crystal_system triclinic
_space_group_IT_number 2
_space_group_name_Hall '-P 1'
_space_group_name_H-M_alt 'P -1'
_atom_sites_solution_hydrogens geom
_audit_creation_method SHELXL-2016/6
_audit_update_record
;
2023-08-22 deposited with the CCDC.	2024-04-09 downloaded from the CCDC.
;
_cell_angle_alpha 102.5470(10)
_cell_angle_beta 92.9080(10)
_cell_angle_gamma 106.7020(10)
_cell_formula_units_Z 2
_cell_length_a 9.0000(2)
_cell_length_b 10.1845(2)
_cell_length_c 22.4129(5)
_cell_measurement_reflns_used 6286
_cell_measurement_temperature 213(2)
_cell_measurement_theta_max 74.56
_cell_measurement_theta_min 4.07
_cell_volume 1906.59(7)
_computing_cell_refinement 'Bruker Saint'
_computing_data_collection 'Bruker Apex3'
_computing_data_reduction 'Bruker Saint'
_computing_structure_refinement 'SHELXL-2016/6 (Sheldrick, 2016)'
_computing_structure_solution 'SHELXT 2014/5 (Sheldrick, 2014)'
_diffrn_ambient_temperature 213(2)
_diffrn_measured_fraction_theta_full 0.998
_diffrn_measured_fraction_theta_max 0.987
_diffrn_measurement_device_type 'Bruker D8 Venture Photon II'
_diffrn_measurement_method 'phi and omega scans'
_diffrn_radiation_type CuK\a
_diffrn_radiation_wavelength 1.54178
_diffrn_reflns_av_R_equivalents 0.0888
_diffrn_reflns_av_unetI/netI 0.0851
_diffrn_reflns_Laue_measured_fraction_full 0.998
_diffrn_reflns_Laue_measured_fraction_max 0.987
_diffrn_reflns_limit_h_max 11
_diffrn_reflns_limit_h_min -11
_diffrn_reflns_limit_k_max 12
_diffrn_reflns_limit_k_min -11
_diffrn_reflns_limit_l_max 27
_diffrn_reflns_limit_l_min -27
_diffrn_reflns_number 25539
_diffrn_reflns_point_group_measured_fraction_full 0.998
_diffrn_reflns_point_group_measured_fraction_max 0.987
_diffrn_reflns_theta_full 67.679
_diffrn_reflns_theta_max 74.646
_diffrn_reflns_theta_min 2.034
_diffrn_source 'micro focus'
_exptl_absorpt_coefficient_mu 3.135
_exptl_absorpt_correction_T_max 0.7538
_exptl_absorpt_correction_T_min 0.5245
_exptl_absorpt_correction_type multi-scan
_exptl_absorpt_process_details
;
 SADABS 2016/2: Krause, L., Herbst-Irmer, R., Sheldrick G.M. & Stalke D.,
 J. Appl. Cryst. 48 (2015) 3-10
;
_exptl_crystal_colour purple
_exptl_crystal_density_diffrn 1.314
_exptl_crystal_description plate
_exptl_crystal_F_000 792
_exptl_crystal_size_max 0.32
_exptl_crystal_size_mid 0.11
_exptl_crystal_size_min 0.01
_refine_diff_density_max 0.739
_refine_diff_density_min -1.000
_refine_diff_density_rms 0.090
_refine_ls_extinction_method none
_refine_ls_goodness_of_fit_ref 1.008
_refine_ls_hydrogen_treatment constr
_refine_ls_matrix_type full
_refine_ls_number_parameters 505
_refine_ls_number_reflns 7731
_refine_ls_number_restraints 132
_refine_ls_restrained_S_all 1.002
_refine_ls_R_factor_all 0.1103
_refine_ls_R_factor_gt 0.0857
_refine_ls_shift/su_max 0.000
_refine_ls_shift/su_mean 0.000
_refine_ls_structure_factor_coef Fsqd
_refine_ls_weighting_details 'w=1/[\s^2^(Fo^2^)+(0.1949P)^2^+0.4700P] where P=(Fo^2^+2Fc^2^)/3'
_refine_ls_weighting_scheme calc
_refine_ls_wR_factor_gt 0.2457
_refine_ls_wR_factor_ref 0.2803
_reflns_Friedel_coverage 0.000
_reflns_number_gt 5471
_reflns_number_total 7731
_reflns_threshold_expression 'I > 2\s(I)'
_cod_data_source_file d4nj00820k3.cif
_cod_data_source_block 1_a_CCDC1
_cod_depositor_comments 'Adding full bibliography for 7063135--7063138.cif.'
_cod_database_code 7063136
_shelx_shelxl_version_number 2016/6
_shelx_space_group_comment
;
The symmetry employed for this shelxl refinement is uniquely defined
by the following loop, which should always be used as a source of
symmetry information in preference to the above space-group names.
They are only intended as comments.
;

loop_
_space_group_symop_operation_xyz
'x, y, z'
'-x, -y, -z'

loop_
_atom_site_label
_atom_site_type_symbol
_atom_site_fract_x
_atom_site_fract_y
_atom_site_fract_z
_atom_site_U_iso_or_equiv
_atom_site_adp_type
_atom_site_occupancy
_atom_site_site_symmetry_order
_atom_site_calc_flag
_atom_site_refinement_flags_posn
_atom_site_refinement_flags_adp
_atom_site_refinement_flags_occupancy
_atom_site_disorder_assembly
_atom_site_disorder_group
Cl1 Cl 0.43740(10) 0.15087(8) 0.43303(4) 0.0464(3) Uani 1 1 d . . . . .
O1 O 0.0977(3) -0.0346(2) 0.66285(11) 0.0423(5) Uani 1 1 d . . . . .
O2 O 0.9435(4) 0.7993(3) 0.13728(16) 0.0656(8) Uani 1 1 d . . . . .
N1 N -0.0900(4) -0.2487(4) 0.75877(18) 0.0601(8) Uani 1 1 d . . . . .
N2 N -0.3742(4) 0.0231(4) 0.73343(16) 0.0558(8) Uani 1 1 d . . . . .
N3 N -0.2435(4) 0.2357(4) 0.6353(2) 0.0647(10) Uani 1 1 d . . . . .
N4 N 0.5178(3) 0.5375(3) 0.22584(14) 0.0441(6) Uani 1 1 d . . . . .
C1 C -0.1052(4) -0.1596(4) 0.73741(17) 0.0459(7) Uani 1 1 d . . . . .
C2 C -0.2650(4) -0.0105(3) 0.72302(16) 0.0429(7) Uani 1 1 d . . . . .
C3 C -0.1530(4) 0.1774(4) 0.63795(17) 0.0445(7) Uani 1 1 d . . . . .
C4 C -0.1301(4) -0.0516(3) 0.71090(15) 0.0397(6) Uani 1 1 d . . . . .
C5 C -0.0287(3) 0.0066(3) 0.67296(14) 0.0359(6) Uani 1 1 d . . . . .
C6 C -0.0361(3) 0.1084(3) 0.63851(14) 0.0363(6) Uani 1 1 d . . . . .
C7 C 0.0868(4) 0.1265(3) 0.60394(14) 0.0369(6) Uani 1 1 d . . . . .
C8 C 0.1850(3) 0.0365(3) 0.61875(14) 0.0365(6) Uani 1 1 d . . . . .
C9 C 0.1898(4) -0.0831(4) 0.56551(17) 0.0468(7) Uani 1 1 d . . . . .
H9A H 0.249739 -0.044107 0.535196 0.070 Uiso 1 1 calc R U . . .
H9B H 0.084226 -0.136600 0.546630 0.070 Uiso 1 1 calc R U . . .
H9C H 0.238644 -0.144746 0.580749 0.070 Uiso 1 1 calc R U . . .
C10 C 0.3445(4) 0.1246(4) 0.65210(18) 0.0496(8) Uani 1 1 d . . . . .
H10A H 0.409049 0.165811 0.623431 0.074 Uiso 1 1 calc R U . . .
H10B H 0.393225 0.065260 0.669207 0.074 Uiso 1 1 calc R U . . .
H10C H 0.333686 0.199402 0.685075 0.074 Uiso 1 1 calc R U . . .
C11 C 0.1150(4) 0.2151(3) 0.56221(15) 0.0390(6) Uani 1 1 d . . . . .
H11 H 0.052941 0.275114 0.561975 0.047 Uiso 1 1 calc R U . . .
C12 C 0.2249(4) 0.2200(3) 0.52244(15) 0.0393(6) Uani 1 1 d . . . . .
H12 H 0.288555 0.161774 0.524093 0.047 Uiso 1 1 calc R U . . .
C13 C 0.2532(4) 0.3037(3) 0.47880(15) 0.0385(6) Uani 1 1 d . . . . .
C14 C 0.1741(4) 0.4161(4) 0.47960(17) 0.0470(8) Uani 1 1 d . . . . .
H14A H 0.073126 0.374384 0.453694 0.056 Uiso 1 1 calc R U . . .
H14B H 0.154248 0.451588 0.521734 0.056 Uiso 1 1 calc R U . . .
C15 C 0.2725(5) 0.5372(4) 0.45655(18) 0.0486(8) Uani 1 1 d . . . . .
H15A H 0.367306 0.587053 0.485562 0.058 Uiso 1 1 calc R U . . .
H15B H 0.213973 0.604075 0.454402 0.058 Uiso 1 1 calc R U . . .
C16 C 0.3176(4) 0.4856(3) 0.39322(17) 0.0438(7) Uani 1 1 d . . . . .
H16A H 0.223664 0.449067 0.363102 0.053 Uiso 1 1 calc R U . . .
H16B H 0.389389 0.565537 0.381343 0.053 Uiso 1 1 calc R U . . .
C17 C 0.3943(4) 0.3714(3) 0.39138(15) 0.0372(6) Uani 1 1 d . . . . .
C18 C 0.3539(4) 0.2877(3) 0.43538(14) 0.0368(6) Uani 1 1 d . . . . .
C19 C 0.5007(4) 0.3498(3) 0.35113(15) 0.0389(6) Uani 1 1 d . . . . .
H19 H 0.543205 0.277936 0.355803 0.047 Uiso 1 1 calc R U . . .
C20 C 0.5577(4) 0.4171(3) 0.30360(15) 0.0393(6) Uani 1 1 d . . . . .
C21 C 0.7088(4) 0.4001(3) 0.27943(15) 0.0383(6) Uani 1 1 d . . . . .
C22 C 0.7738(4) 0.5144(3) 0.24481(15) 0.0379(6) Uani 1 1 d . . . . .
C23 C 0.9305(4) 0.5559(4) 0.23710(17) 0.0461(7) Uani 1 1 d . . . . .
H23 H 0.998911 0.518773 0.256271 0.055 Uiso 1 1 calc R U . . .
C24 C 0.9892(4) 0.6507(4) 0.20181(19) 0.0506(8) Uani 1 1 d . . . . .
H24 H 1.096661 0.678981 0.198162 0.061 Uiso 1 1 calc R U . . .
C25 C 0.8909(4) 0.7036(4) 0.17216(17) 0.0462(7) Uani 1 1 d . . . . .
C26 C 0.7294(4) 0.6637(3) 0.17643(16) 0.0415(7) Uani 1 1 d . . . . .
C27 C 0.6196(18) 0.7095(18) 0.1354(8) 0.047(3) Uani 0.6 1 d D . P A 1
C28 C 0.4518(7) 0.6226(8) 0.1374(3) 0.0482(13) Uani 0.6 1 d D U P A 1
H28A H 0.432911 0.526507 0.112171 0.058 Uiso 0.6 1 calc R U P A 1
H28B H 0.380367 0.664244 0.119417 0.058 Uiso 0.6 1 calc R U P A 1
C29 C 0.4157(9) 0.6151(9) 0.2027(4) 0.0452(16) Uani 0.6 1 d D U P A 1
H29A H 0.438845 0.710423 0.229276 0.054 Uiso 0.6 1 calc R U P A 1
H29B H 0.305043 0.564366 0.202394 0.054 Uiso 0.6 1 calc R U P A 1
C27A C 0.618(3) 0.730(3) 0.1481(11) 0.041(4) Uani 0.4 1 d D U P A 2
C28A C 0.4573(13) 0.6881(16) 0.1712(8) 0.071(3) Uani 0.4 1 d D U P A 2
H28C H 0.460629 0.757307 0.209643 0.086 Uiso 0.4 1 calc R U P A 2
H28D H 0.380164 0.696717 0.141029 0.086 Uiso 0.4 1 calc R U P A 2
C29A C 0.4006(17) 0.5483(17) 0.1825(8) 0.067(3) Uani 0.4 1 d D U P A 2
H29C H 0.300782 0.535901 0.199591 0.081 Uiso 0.4 1 calc R U P A 2
H29D H 0.385226 0.475634 0.144093 0.081 Uiso 0.4 1 calc R U P A 2
C30 C 0.6745(4) 0.5711(3) 0.21448(15) 0.0375(6) Uani 1 1 d . . . . .
C31 C 0.4717(4) 0.4767(4) 0.27271(16) 0.0443(7) Uani 1 1 d . . . . .
H31 H 0.372849 0.475619 0.284703 0.053 Uiso 1 1 calc R U . . .
C32 C 0.6730(5) 0.2552(4) 0.2346(2) 0.0580(10) Uani 1 1 d . . . . .
H32A H 0.766964 0.246812 0.216913 0.087 Uiso 1 1 calc R U . . .
H32B H 0.592401 0.245208 0.202069 0.087 Uiso 1 1 calc R U . . .
H32C H 0.637034 0.181793 0.256509 0.087 Uiso 1 1 calc R U . . .
C33 C 0.8314(4) 0.4121(5) 0.33277(19) 0.0543(9) Uani 1 1 d . . . . .
H33A H 0.921915 0.391795 0.316104 0.081 Uiso 1 1 calc R U . . .
H33B H 0.786384 0.344957 0.356680 0.081 Uiso 1 1 calc R U . . .
H33C H 0.862735 0.507123 0.359017 0.081 Uiso 1 1 calc R U . . .
C34 C 0.648(3) 0.694(3) 0.0673(8) 0.081(5) Uani 0.6 1 d D U P A 1
H34A H 0.564966 0.714149 0.044874 0.122 Uiso 0.6 1 calc R U P A 1
H34B H 0.648573 0.598876 0.049579 0.122 Uiso 0.6 1 calc R U P A 1
H34C H 0.747582 0.760746 0.064633 0.122 Uiso 0.6 1 calc R U P A 1
C35 C 0.636(3) 0.8655(18) 0.1631(13) 0.068(5) Uani 0.6 1 d D U P A 1
H35A H 0.564559 0.894912 0.139115 0.102 Uiso 0.6 1 calc R U P A 1
H35B H 0.742518 0.922868 0.162510 0.102 Uiso 0.6 1 calc R U P A 1
H35C H 0.611965 0.877224 0.205271 0.102 Uiso 0.6 1 calc R U P A 1
C34A C 0.611(3) 0.680(3) 0.0782(10) 0.074(6) Uani 0.4 1 d D U P A 2
H34D H 0.524388 0.699259 0.058109 0.112 Uiso 0.4 1 calc R U P A 2
H34E H 0.596238 0.579005 0.067157 0.112 Uiso 0.4 1 calc R U P A 2
H34F H 0.707938 0.729410 0.065118 0.112 Uiso 0.4 1 calc R U P A 2
C35A C 0.674(3) 0.893(2) 0.1691(17) 0.055(6) Uani 0.4 1 d D U P A 2
H35D H 0.610296 0.930705 0.145456 0.083 Uiso 0.4 1 calc R U P A 2
H35E H 0.782130 0.928030 0.162637 0.083 Uiso 0.4 1 calc R U P A 2
H35F H 0.663403 0.921661 0.212524 0.083 Uiso 0.4 1 calc R U P A 2
C36 C 1.0994(5) 0.8305(5) 0.12353(19) 0.0556(9) Uani 1 1 d . . . . .
H36A H 1.113089 0.749741 0.093985 0.067 Uiso 1 1 calc R U . . .
H36B H 1.171094 0.850502 0.161062 0.067 Uiso 1 1 calc R U . . .
C37 C 1.1337(6) 0.9574(5) 0.0966(2) 0.0687(11) Uani 1 1 d . . . . .
H37A H 1.100126 1.031211 0.122919 0.082 Uiso 1 1 calc R U . . .
H37B H 1.073276 0.931180 0.055888 0.082 Uiso 1 1 calc R U . . .
C38 C 1.3052(7) 1.0155(7) 0.0906(3) 0.0909(18) Uani 1 1 d . . . . .
H38A H 1.365580 1.033494 0.130725 0.109 Uiso 1 1 calc R U . . .
H38B H 1.336074 0.943526 0.061766 0.109 Uiso 1 1 calc R U . . .
C39 C 1.3465(12) 1.1469(11) 0.0689(6) 0.152(4) Uani 1 1 d . . . . .
H39A H 1.458610 1.180203 0.068198 0.229 Uiso 1 1 calc R U . . .
H39B H 1.314294 1.218384 0.096563 0.229 Uiso 1 1 calc R U . . .
H39C H 1.293665 1.128566 0.027771 0.229 Uiso 1 1 calc R U . . .
Cl2 Cl 0.8234(4) 0.1429(3) 0.08097(12) 0.1440(9) Uani 1 1 d . . . . .
Cl3 Cl 1.0711(4) 0.3718(5) 0.0625(2) 0.209(2) Uani 1 1 d . . . . .
Cl4 Cl 0.7616(4) 0.3691(3) 0.0389(2) 0.1797(14) Uani 1 1 d . . . . .
C40 C 0.8866(13) 0.3186(10) 0.0855(4) 0.137(4) Uani 1 1 d . . . . .
H40 H 0.890630 0.369980 0.128733 0.165 Uiso 1 1 calc R U . . .

loop_
_atom_site_aniso_label
_atom_site_aniso_U_11
_atom_site_aniso_U_22
_atom_site_aniso_U_33
_atom_site_aniso_U_23
_atom_site_aniso_U_13
_atom_site_aniso_U_12
Cl1 0.0576(5) 0.0435(4) 0.0567(5) 0.0275(3) 0.0224(3) 0.0304(3)
O1 0.0431(11) 0.0487(12) 0.0521(12) 0.0307(10) 0.0185(9) 0.0242(9)
O2 0.0595(16) 0.0785(19) 0.089(2) 0.0606(17) 0.0343(15) 0.0329(14)
N1 0.067(2) 0.0592(18) 0.077(2) 0.0427(17) 0.0251(17) 0.0320(16)
N2 0.0557(18) 0.0620(18) 0.0664(19) 0.0305(16) 0.0253(15) 0.0294(15)
N3 0.0571(18) 0.0618(19) 0.102(3) 0.048(2) 0.0285(18) 0.0350(16)
N4 0.0384(13) 0.0546(15) 0.0512(15) 0.0297(13) 0.0106(11) 0.0193(11)
C1 0.0480(17) 0.0471(17) 0.0541(18) 0.0238(15) 0.0185(14) 0.0214(14)
C2 0.0474(17) 0.0406(15) 0.0491(17) 0.0213(13) 0.0181(13) 0.0167(13)
C3 0.0440(16) 0.0433(16) 0.0589(19) 0.0299(14) 0.0164(14) 0.0184(13)
C4 0.0420(15) 0.0408(15) 0.0462(16) 0.0217(13) 0.0154(12) 0.0180(12)
C5 0.0365(14) 0.0363(14) 0.0426(15) 0.0189(12) 0.0106(11) 0.0153(11)
C6 0.0359(14) 0.0351(14) 0.0463(15) 0.0206(12) 0.0120(11) 0.0145(11)
C7 0.0382(14) 0.0362(14) 0.0426(15) 0.0166(12) 0.0098(11) 0.0149(11)
C8 0.0383(14) 0.0391(14) 0.0421(15) 0.0210(12) 0.0143(11) 0.0172(11)
C9 0.0569(19) 0.0445(17) 0.0509(18) 0.0182(14) 0.0151(14) 0.0273(15)
C10 0.0407(16) 0.0559(19) 0.0570(19) 0.0241(16) 0.0033(14) 0.0149(14)
C11 0.0421(15) 0.0387(14) 0.0453(16) 0.0195(12) 0.0101(12) 0.0187(12)
C12 0.0417(15) 0.0388(14) 0.0450(15) 0.0200(12) 0.0117(12) 0.0160(12)
C13 0.0434(15) 0.0357(14) 0.0432(15) 0.0178(12) 0.0105(12) 0.0156(12)
C14 0.0584(19) 0.0447(17) 0.0564(19) 0.0273(15) 0.0264(15) 0.0299(15)
C15 0.063(2) 0.0391(16) 0.0576(19) 0.0210(14) 0.0192(16) 0.0275(15)
C16 0.0507(17) 0.0402(15) 0.0555(18) 0.0264(14) 0.0218(14) 0.0232(13)
C17 0.0409(14) 0.0328(13) 0.0444(15) 0.0174(12) 0.0108(12) 0.0144(11)
C18 0.0395(14) 0.0326(13) 0.0429(15) 0.0162(11) 0.0069(11) 0.0127(11)
C19 0.0416(15) 0.0376(14) 0.0462(15) 0.0190(12) 0.0125(12) 0.0177(12)
C20 0.0410(15) 0.0369(14) 0.0456(16) 0.0180(12) 0.0128(12) 0.0134(12)
C21 0.0426(15) 0.0325(13) 0.0500(16) 0.0206(12) 0.0164(12) 0.0174(11)
C22 0.0417(15) 0.0349(14) 0.0438(15) 0.0173(12) 0.0121(12) 0.0153(12)
C23 0.0438(16) 0.0490(17) 0.0577(19) 0.0265(15) 0.0132(14) 0.0218(14)
C24 0.0415(17) 0.0528(19) 0.067(2) 0.0308(17) 0.0167(15) 0.0153(14)
C25 0.0507(18) 0.0440(16) 0.0549(18) 0.0275(15) 0.0176(14) 0.0179(14)
C26 0.0455(16) 0.0414(15) 0.0478(16) 0.0206(13) 0.0150(13) 0.0203(13)
C27 0.052(4) 0.056(7) 0.049(8) 0.028(5) 0.019(4) 0.027(4)
C28 0.047(3) 0.064(4) 0.045(3) 0.029(3) 0.005(2) 0.024(3)
C29 0.040(3) 0.055(4) 0.059(4) 0.039(3) 0.013(3) 0.024(3)
C27A 0.062(7) 0.044(6) 0.031(7) 0.013(5) 0.013(4) 0.033(5)
C28A 0.058(6) 0.090(8) 0.086(8) 0.052(7) 0.009(6) 0.030(6)
C29A 0.053(6) 0.086(8) 0.080(9) 0.045(7) 0.007(6) 0.029(7)
C30 0.0369(14) 0.0385(14) 0.0435(15) 0.0171(12) 0.0122(11) 0.0147(11)
C31 0.0414(15) 0.0523(17) 0.0488(17) 0.0257(14) 0.0169(13) 0.0173(13)
C32 0.070(2) 0.0344(16) 0.069(2) 0.0113(15) 0.0281(19) 0.0127(15)
C33 0.0492(18) 0.069(2) 0.062(2) 0.0364(18) 0.0158(16) 0.0273(16)
C34 0.086(8) 0.137(11) 0.048(6) 0.055(6) 0.025(5) 0.048(6)
C35 0.070(9) 0.056(8) 0.092(12) 0.044(8) 0.019(7) 0.022(6)
C34A 0.113(18) 0.099(12) 0.043(9) 0.029(8) 0.011(9) 0.072(13)
C35A 0.072(14) 0.033(7) 0.072(8) 0.018(6) 0.008(10) 0.030(9)
C36 0.0500(19) 0.064(2) 0.058(2) 0.0301(18) 0.0156(16) 0.0130(16)
C37 0.067(3) 0.074(3) 0.075(3) 0.040(2) 0.023(2) 0.018(2)
C38 0.070(3) 0.098(4) 0.107(4) 0.057(4) 0.009(3) 0.005(3)
C39 0.120(6) 0.140(7) 0.197(11) 0.113(8) 0.015(6) -0.012(6)
Cl2 0.209(3) 0.1321(17) 0.1115(15) 0.0518(13) 0.0435(16) 0.0636(18)
Cl3 0.1056(18) 0.245(4) 0.225(4) 0.010(3) 0.029(2) 0.006(2)
Cl4 0.170(3) 0.1276(19) 0.259(4) 0.039(2) 0.015(3) 0.0814(19)
C40 0.163(8) 0.129(6) 0.076(4) -0.014(4) 0.037(5) 0.002(6)

loop_
_atom_type_symbol
_atom_type_description
_atom_type_scat_dispersion_real
_atom_type_scat_dispersion_imag
_atom_type_scat_source
C C 0.0181 0.0091 'International Tables Vol C Tables 4.2.6.8 and 6.1.1.4'
H H 0.0000 0.0000 'International Tables Vol C Tables 4.2.6.8 and 6.1.1.4'
Cl Cl 0.3639 0.7018 'International Tables Vol C Tables 4.2.6.8 and 6.1.1.4'
N N 0.0311 0.0180 'International Tables Vol C Tables 4.2.6.8 and 6.1.1.4'
O O 0.0492 0.0322 'International Tables Vol C Tables 4.2.6.8 and 6.1.1.4'

loop_
_geom_angle_atom_site_label_1
_geom_angle_atom_site_label_2
_geom_angle_atom_site_label_3
_geom_angle
_geom_angle_site_symmetry_1
_geom_angle_site_symmetry_3
_geom_angle_publ_flag
C5 O1 C8 110.3(2) . . ?
C25 O2 C36 119.7(3) . . ?
C31 N4 C30 120.5(3) . . ?
C31 N4 C29A 118.9(6) . . ?
C30 N4 C29A 119.9(7) . . ?
C31 N4 C29 117.1(4) . . ?
C30 N4 C29 118.6(4) . . ?
N1 C1 C4 177.9(4) . . ?
N2 C2 C4 179.4(4) . . ?
N3 C3 C6 176.6(4) . . ?
C5 C4 C2 121.5(3) . . ?
C5 C4 C1 120.7(3) . . ?
C2 C4 C1 117.8(3) . . ?
O1 C5 C4 119.7(3) . . ?
O1 C5 C6 110.1(2) . . ?
C4 C5 C6 130.2(3) . . ?
C7 C6 C3 124.7(3) . . ?
C7 C6 C5 108.8(3) . . ?
C3 C6 C5 126.5(3) . . ?
C6 C7 C11 125.2(3) . . ?
C6 C7 C8 108.0(3) . . ?
C11 C7 C8 126.8(3) . . ?
O1 C8 C10 107.1(3) . . ?
O1 C8 C7 102.7(2) . . ?
C10 C8 C7 112.4(3) . . ?
O1 C8 C9 104.8(2) . . ?
C10 C8 C9 113.5(3) . . ?
C7 C8 C9 115.2(3) . . ?
C8 C9 H9A 109.5 . . ?
C8 C9 H9B 109.5 . . ?
H9A C9 H9B 109.5 . . ?
C8 C9 H9C 109.5 . . ?
H9A C9 H9C 109.5 . . ?
H9B C9 H9C 109.5 . . ?
C8 C10 H10A 109.5 . . ?
C8 C10 H10B 109.5 . . ?
H10A C10 H10B 109.5 . . ?
C8 C10 H10C 109.5 . . ?
H10A C10 H10C 109.5 . . ?
H10B C10 H10C 109.5 . . ?
C12 C11 C7 125.2(3) . . ?
C12 C11 H11 117.4 . . ?
C7 C11 H11 117.4 . . ?
C11 C12 C13 126.8(3) . . ?
C11 C12 H12 116.6 . . ?
C13 C12 H12 116.6 . . ?
C18 C13 C12 122.1(3) . . ?
C18 C13 C14 117.9(3) . . ?
C12 C13 C14 120.0(3) . . ?
C15 C14 C13 111.6(3) . . ?
C15 C14 H14A 109.3 . . ?
C13 C14 H14A 109.3 . . ?
C15 C14 H14B 109.3 . . ?
C13 C14 H14B 109.3 . . ?
H14A C14 H14B 108.0 . . ?
C14 C15 C16 111.2(3) . . ?
C14 C15 H15A 109.4 . . ?
C16 C15 H15A 109.4 . . ?
C14 C15 H15B 109.4 . . ?
C16 C15 H15B 109.4 . . ?
H15A C15 H15B 108.0 . . ?
C17 C16 C15 112.5(3) . . ?
C17 C16 H16A 109.1 . . ?
C15 C16 H16A 109.1 . . ?
C17 C16 H16B 109.1 . . ?
C15 C16 H16B 109.1 . . ?
H16A C16 H16B 107.8 . . ?
C19 C17 C18 121.2(3) . . ?
C19 C17 C16 122.6(3) . . ?
C18 C17 C16 116.2(3) . . ?
C13 C18 C17 125.7(3) . . ?
C13 C18 Cl1 117.0(2) . . ?
C17 C18 Cl1 117.2(2) . . ?
C17 C19 C20 131.5(3) . . ?
C17 C19 H19 114.3 . . ?
C20 C19 H19 114.3 . . ?
C31 C20 C19 122.4(3) . . ?
C31 C20 C21 118.3(3) . . ?
C19 C20 C21 118.5(3) . . ?
C32 C21 C20 109.3(3) . . ?
C32 C21 C22 108.6(3) . . ?
C20 C21 C22 109.1(2) . . ?
C32 C21 C33 109.0(3) . . ?
C20 C21 C33 111.0(3) . . ?
C22 C21 C33 109.8(3) . . ?
C23 C22 C30 117.4(3) . . ?
C23 C22 C21 120.8(3) . . ?
C30 C22 C21 121.6(3) . . ?
C22 C23 C24 121.6(3) . . ?
C22 C23 H23 119.2 . . ?
C24 C23 H23 119.2 . . ?
C25 C24 C23 120.2(3) . . ?
C25 C24 H24 119.9 . . ?
C23 C24 H24 119.9 . . ?
C24 C25 O2 122.5(3) . . ?
C24 C25 C26 121.6(3) . . ?
O2 C25 C26 115.9(3) . . ?
C25 C26 C30 116.7(3) . . ?
C25 C26 C27A 123.0(8) . . ?
C30 C26 C27A 119.9(8) . . ?
C25 C26 C27 119.9(5) . . ?
C30 C26 C27 123.1(5) . . ?
C28 C27 C35 108.0(13) . . ?
C28 C27 C34 108.1(11) . . ?
C35 C27 C34 107.5(15) . . ?
C28 C27 C26 108.3(11) . . ?
C35 C27 C26 108.2(14) . . ?
C34 C27 C26 116.4(13) . . ?
C27 C28 C29 112.8(9) . . ?
C27 C28 H28A 109.0 . . ?
C29 C28 H28A 109.0 . . ?
C27 C28 H28B 109.0 . . ?
C29 C28 H28B 109.0 . . ?
H28A C28 H28B 107.8 . . ?
N4 C29 C28 106.8(5) . . ?
N4 C29 H29A 110.4 . . ?
C28 C29 H29A 110.4 . . ?
N4 C29 H29B 110.4 . . ?
C28 C29 H29B 110.4 . . ?
H29A C29 H29B 108.6 . . ?
C34A C27A C28A 113.3(18) . . ?
C34A C27A C26 106.0(17) . . ?
C28A C27A C26 110.8(17) . . ?
C34A C27A C35A 111(2) . . ?
C28A C27A C35A 103.7(17) . . ?
C26 C27A C35A 112.0(19) . . ?
C29A C28A C27A 117.8(15) . . ?
C29A C28A H28C 107.9 . . ?
C27A C28A H28C 107.9 . . ?
C29A C28A H28D 107.9 . . ?
C27A C28A H28D 107.9 . . ?
H28C C28A H28D 107.2 . . ?
N4 C29A C28A 106.6(11) . . ?
N4 C29A H29C 110.4 . . ?
C28A C29A H29C 110.4 . . ?
N4 C29A H29D 110.4 . . ?
C28A C29A H29D 110.4 . . ?
H29C C29A H29D 108.6 . . ?
N4 C30 C26 120.0(3) . . ?
N4 C30 C22 117.5(3) . . ?
C26 C30 C22 122.4(3) . . ?
N4 C31 C20 124.8(3) . . ?
N4 C31 H31 117.6 . . ?
C20 C31 H31 117.6 . . ?
C21 C32 H32A 109.5 . . ?
C21 C32 H32B 109.5 . . ?
H32A C32 H32B 109.5 . . ?
C21 C32 H32C 109.5 . . ?
H32A C32 H32C 109.5 . . ?
H32B C32 H32C 109.5 . . ?
C21 C33 H33A 109.5 . . ?
C21 C33 H33B 109.5 . . ?
H33A C33 H33B 109.5 . . ?
C21 C33 H33C 109.5 . . ?
H33A C33 H33C 109.5 . . ?
H33B C33 H33C 109.5 . . ?
C27 C34 H34A 109.5 . . ?
C27 C34 H34B 109.5 . . ?
H34A C34 H34B 109.5 . . ?
C27 C34 H34C 109.5 . . ?
H34A C34 H34C 109.5 . . ?
H34B C34 H34C 109.5 . . ?
C27 C35 H35A 109.5 . . ?
C27 C35 H35B 109.5 . . ?
H35A C35 H35B 109.5 . . ?
C27 C35 H35C 109.5 . . ?
H35A C35 H35C 109.5 . . ?
H35B C35 H35C 109.5 . . ?
C27A C34A H34D 109.5 . . ?
C27A C34A H34E 109.5 . . ?
H34D C34A H34E 109.5 . . ?
C27A C34A H34F 109.5 . . ?
H34D C34A H34F 109.5 . . ?
H34E C34A H34F 109.5 . . ?
C27A C35A H35D 109.5 . . ?
C27A C35A H35E 109.5 . . ?
H35D C35A H35E 109.5 . . ?
C27A C35A H35F 109.5 . . ?
H35D C35A H35F 109.5 . . ?
H35E C35A H35F 109.5 . . ?
O2 C36 C37 108.0(4) . . ?
O2 C36 H36A 110.1 . . ?
C37 C36 H36A 110.1 . . ?
O2 C36 H36B 110.1 . . ?
C37 C36 H36B 110.1 . . ?
H36A C36 H36B 108.4 . . ?
C36 C37 C38 112.3(4) . . ?
C36 C37 H37A 109.1 . . ?
C38 C37 H37A 109.1 . . ?
C36 C37 H37B 109.1 . . ?
C38 C37 H37B 109.1 . . ?
H37A C37 H37B 107.9 . . ?
C39 C38 C37 114.3(6) . . ?
C39 C38 H38A 108.7 . . ?
C37 C38 H38A 108.7 . . ?
C39 C38 H38B 108.7 . . ?
C37 C38 H38B 108.7 . . ?
H38A C38 H38B 107.6 . . ?
C38 C39 H39A 109.5 . . ?
C38 C39 H39B 109.5 . . ?
H39A C39 H39B 109.5 . . ?
C38 C39 H39C 109.5 . . ?
H39A C39 H39C 109.5 . . ?
H39B C39 H39C 109.5 . . ?
Cl2 C40 Cl3 112.3(7) . . ?
Cl2 C40 Cl4 111.8(5) . . ?
Cl3 C40 Cl4 106.9(6) . . ?
Cl2 C40 H40 108.6 . . ?
Cl3 C40 H40 108.6 . . ?
Cl4 C40 H40 108.6 . . ?

loop_
_geom_bond_atom_site_label_1
_geom_bond_atom_site_label_2
_geom_bond_distance
_geom_bond_site_symmetry_2
_geom_bond_publ_flag
Cl1 C18 1.756(3) . ?
O1 C5 1.334(4) . ?
O1 C8 1.477(3) . ?
O2 C25 1.374(4) . ?
O2 C36 1.413(5) . ?
N1 C1 1.151(5) . ?
N2 C2 1.149(5) . ?
N3 C3 1.144(5) . ?
N4 C31 1.356(4) . ?
N4 C30 1.403(4) . ?
N4 C29A 1.441(15) . ?
N4 C29 1.512(8) . ?
C1 C4 1.423(5) . ?
C2 C4 1.413(5) . ?
C3 C6 1.423(4) . ?
C4 C5 1.376(4) . ?
C5 C6 1.435(4) . ?
C6 C7 1.375(4) . ?
C7 C11 1.418(4) . ?
C7 C8 1.516(4) . ?
C8 C10 1.511(5) . ?
C8 C9 1.521(4) . ?
C9 H9A 0.9700 . ?
C9 H9B 0.9700 . ?
C9 H9C 0.9700 . ?
C10 H10A 0.9700 . ?
C10 H10B 0.9700 . ?
C10 H10C 0.9700 . ?
C11 C12 1.362(5) . ?
C11 H11 0.9400 . ?
C12 C13 1.418(4) . ?
C12 H12 0.9400 . ?
C13 C18 1.378(4) . ?
C13 C14 1.509(4) . ?
C14 C15 1.506(5) . ?
C14 H14A 0.9800 . ?
C14 H14B 0.9800 . ?
C15 C16 1.521(5) . ?
C15 H15A 0.9800 . ?
C15 H15B 0.9800 . ?
C16 C17 1.508(4) . ?
C16 H16A 0.9800 . ?
C16 H16B 0.9800 . ?
C17 C19 1.379(4) . ?
C17 C18 1.433(4) . ?
C19 C20 1.428(4) . ?
C19 H19 0.9400 . ?
C20 C31 1.358(5) . ?
C20 C21 1.530(4) . ?
C21 C32 1.529(5) . ?
C21 C22 1.532(4) . ?
C21 C33 1.545(5) . ?
C22 C23 1.383(5) . ?
C22 C30 1.414(4) . ?
C23 C24 1.385(5) . ?
C23 H23 0.9400 . ?
C24 C25 1.372(5) . ?
C24 H24 0.9400 . ?
C25 C26 1.407(5) . ?
C26 C30 1.409(4) . ?
C26 C27A 1.54(3) . ?
C26 C27 1.55(2) . ?
C27 C28 1.524(12) . ?
C27 C35 1.536(15) . ?
C27 C34 1.541(15) . ?
C28 C29 1.528(9) . ?
C28 H28A 0.9800 . ?
C28 H28B 0.9800 . ?
C29 H29A 0.9800 . ?
C29 H29B 0.9800 . ?
C27A C34A 1.531(17) . ?
C27A C28A 1.533(17) . ?
C27A C35A 1.543(17) . ?
C28A C29A 1.450(15) . ?
C28A H28C 0.9800 . ?
C28A H28D 0.9800 . ?
C29A H29C 0.9800 . ?
C29A H29D 0.9800 . ?
C31 H31 0.9400 . ?
C32 H32A 0.9700 . ?
C32 H32B 0.9700 . ?
C32 H32C 0.9700 . ?
C33 H33A 0.9700 . ?
C33 H33B 0.9700 . ?
C33 H33C 0.9700 . ?
C34 H34A 0.9700 . ?
C34 H34B 0.9700 . ?
C34 H34C 0.9700 . ?
C35 H35A 0.9700 . ?
C35 H35B 0.9700 . ?
C35 H35C 0.9700 . ?
C34A H34D 0.9700 . ?
C34A H34E 0.9700 . ?
C34A H34F 0.9700 . ?
C35A H35D 0.9700 . ?
C35A H35E 0.9700 . ?
C35A H35F 0.9700 . ?
C36 C37 1.502(6) . ?
C36 H36A 0.9800 . ?
C36 H36B 0.9800 . ?
C37 C38 1.511(7) . ?
C37 H37A 0.9800 . ?
C37 H37B 0.9800 . ?
C38 C39 1.477(9) . ?
C38 H38A 0.9800 . ?
C38 H38B 0.9800 . ?
C39 H39A 0.9700 . ?
C39 H39B 0.9700 . ?
C39 H39C 0.9700 . ?
Cl2 C40 1.693(11) . ?
Cl3 C40 1.734(10) . ?
Cl4 C40 1.751(13) . ?
C40 H40 0.9900 . ?

loop_
_geom_torsion_atom_site_label_1
_geom_torsion_atom_site_label_2
_geom_torsion_atom_site_label_3
_geom_torsion_atom_site_label_4
_geom_torsion
_geom_torsion_site_symmetry_1
_geom_torsion_site_symmetry_2
_geom_torsion_site_symmetry_3
_geom_torsion_site_symmetry_4
_geom_torsion_publ_flag
C8 O1 C5 C4 177.4(3) . . . . ?
C8 O1 C5 C6 -1.1(3) . . . . ?
C2 C4 C5 O1 179.7(3) . . . . ?
C1 C4 C5 O1 -2.7(5) . . . . ?
C2 C4 C5 C6 -2.1(5) . . . . ?
C1 C4 C5 C6 175.5(3) . . . . ?
O1 C5 C6 C7 2.5(4) . . . . ?
C4 C5 C6 C7 -175.8(3) . . . . ?
O1 C5 C6 C3 -179.3(3) . . . . ?
C4 C5 C6 C3 2.4(6) . . . . ?
C3 C6 C7 C11 -0.7(5) . . . . ?
C5 C6 C7 C11 177.6(3) . . . . ?
C3 C6 C7 C8 179.0(3) . . . . ?
C5 C6 C7 C8 -2.8(3) . . . . ?
C5 O1 C8 C10 117.9(3) . . . . ?
C5 O1 C8 C7 -0.5(3) . . . . ?
C5 O1 C8 C9 -121.3(3) . . . . ?
C6 C7 C8 O1 2.0(3) . . . . ?
C11 C7 C8 O1 -178.3(3) . . . . ?
C6 C7 C8 C10 -112.7(3) . . . . ?
C11 C7 C8 C10 67.0(4) . . . . ?
C6 C7 C8 C9 115.3(3) . . . . ?
C11 C7 C8 C9 -65.0(4) . . . . ?
C6 C7 C11 C12 -171.4(3) . . . . ?
C8 C7 C11 C12 8.9(5) . . . . ?
C7 C11 C12 C13 177.9(3) . . . . ?
C11 C12 C13 C18 -171.6(3) . . . . ?
C11 C12 C13 C14 9.4(5) . . . . ?
C18 C13 C14 C15 -29.0(5) . . . . ?
C12 C13 C14 C15 150.1(3) . . . . ?
C13 C14 C15 C16 54.3(4) . . . . ?
C14 C15 C16 C17 -53.4(4) . . . . ?
C15 C16 C17 C19 -151.9(3) . . . . ?
C15 C16 C17 C18 26.4(4) . . . . ?
C12 C13 C18 C17 -177.2(3) . . . . ?
C14 C13 C18 C17 1.8(5) . . . . ?
C12 C13 C18 Cl1 3.9(4) . . . . ?
C14 C13 C18 Cl1 -177.1(2) . . . . ?
C19 C17 C18 C13 177.8(3) . . . . ?
C16 C17 C18 C13 -0.5(5) . . . . ?
C19 C17 C18 Cl1 -3.3(4) . . . . ?
C16 C17 C18 Cl1 178.3(2) . . . . ?
C18 C17 C19 C20 179.2(3) . . . . ?
C16 C17 C19 C20 -2.5(6) . . . . ?
C17 C19 C20 C31 -28.0(6) . . . . ?
C17 C19 C20 C21 162.4(3) . . . . ?
C31 C20 C21 C32 -91.3(4) . . . . ?
C19 C20 C21 C32 78.8(4) . . . . ?
C31 C20 C21 C22 27.4(4) . . . . ?
C19 C20 C21 C22 -162.6(3) . . . . ?
C31 C20 C21 C33 148.5(3) . . . . ?
C19 C20 C21 C33 -41.5(4) . . . . ?
C32 C21 C22 C23 -83.8(4) . . . . ?
C20 C21 C22 C23 157.2(3) . . . . ?
C33 C21 C22 C23 35.4(4) . . . . ?
C32 C21 C22 C30 89.8(4) . . . . ?
C20 C21 C22 C30 -29.2(4) . . . . ?
C33 C21 C22 C30 -151.0(3) . . . . ?
C30 C22 C23 C24 0.9(5) . . . . ?
C21 C22 C23 C24 174.8(3) . . . . ?
C22 C23 C24 C25 -1.6(6) . . . . ?
C23 C24 C25 O2 179.1(4) . . . . ?
C23 C24 C25 C26 -0.1(6) . . . . ?
C36 O2 C25 C24 9.4(6) . . . . ?
C36 O2 C25 C26 -171.4(4) . . . . ?
C24 C25 C26 C30 2.3(5) . . . . ?
O2 C25 C26 C30 -176.9(3) . . . . ?
C24 C25 C26 C27A 174.9(10) . . . . ?
O2 C25 C26 C27A -4.3(11) . . . . ?
C24 C25 C26 C27 -171.7(8) . . . . ?
O2 C25 C26 C27 9.1(8) . . . . ?
C25 C26 C27 C28 165.8(6) . . . . ?
C30 C26 C27 C28 -7.8(13) . . . . ?
C25 C26 C27 C35 -77.3(12) . . . . ?
C30 C26 C27 C35 109.1(12) . . . . ?
C25 C26 C27 C34 43.9(14) . . . . ?
C30 C26 C27 C34 -129.7(11) . . . . ?
C35 C27 C28 C29 -70.7(17) . . . . ?
C34 C27 C28 C29 173.2(13) . . . . ?
C26 C27 C28 C29 46.3(12) . . . . ?
C31 N4 C29 C28 -158.4(5) . . . . ?
C30 N4 C29 C28 43.2(7) . . . . ?
C27 C28 C29 N4 -64.1(11) . . . . ?
C25 C26 C27A C34A 68.3(16) . . . . ?
C30 C26 C27A C34A -119.3(14) . . . . ?
C25 C26 C27A C28A -168.4(10) . . . . ?
C30 C26 C27A C28A 3.9(18) . . . . ?
C25 C26 C27A C35A -53.1(18) . . . . ?
C30 C26 C27A C35A 119.2(15) . . . . ?
C34A C27A C28A C29A 84(3) . . . . ?
C26 C27A C28A C29A -34(2) . . . . ?
C35A C27A C28A C29A -155(2) . . . . ?
C31 N4 C29A C28A 137.6(10) . . . . ?
C30 N4 C29A C28A -51.3(15) . . . . ?
C27A C28A C29A N4 56(2) . . . . ?
C31 N4 C30 C26 -164.6(3) . . . . ?
C29A N4 C30 C26 24.5(9) . . . . ?
C29 N4 C30 C26 -7.0(6) . . . . ?
C31 N4 C30 C22 12.5(5) . . . . ?
C29A N4 C30 C22 -158.5(8) . . . . ?
C29 N4 C30 C22 170.1(5) . . . . ?
C25 C26 C30 N4 173.8(3) . . . . ?
C27A C26 C30 N4 1.0(10) . . . . ?
C27 C26 C30 N4 -12.4(8) . . . . ?
C25 C26 C30 C22 -3.1(5) . . . . ?
C27A C26 C30 C22 -175.9(10) . . . . ?
C27 C26 C30 C22 170.7(7) . . . . ?
C23 C22 C30 N4 -175.4(3) . . . . ?
C21 C22 C30 N4 10.7(4) . . . . ?
C23 C22 C30 C26 1.5(5) . . . . ?
C21 C22 C30 C26 -172.3(3) . . . . ?
C30 N4 C31 C20 -14.2(5) . . . . ?
C29A N4 C31 C20 156.8(9) . . . . ?
C29 N4 C31 C20 -172.1(5) . . . . ?
C19 C20 C31 N4 -177.6(3) . . . . ?
C21 C20 C31 N4 -8.0(5) . . . . ?
C25 O2 C36 C37 -168.7(4) . . . . ?
O2 C36 C37 C38 169.9(5) . . . . ?
C36 C37 C38 C39 -175.4(7) . . . . ?
